data_7200181
loop_
_publ_author_name
'Guo, Yang'
'Liu, Zhan-Quan'
'Zhao, Bin'
'Feng, Yu-Hua'
'Xu, Gong-Feng'
'Yan, Shi-Ping'
'Cheng, Peng'
'Wang, Qing-Lun'
'Liao, Dai-Zheng'

_publ_section_title
;
 Two [Au(CN)2]&#x2212;-bridged heterometallic coordination polymers
 directed by different 2,2&#x2032;-bipyridyl-like ligands
;
_journal_issue 1
_journal_name_full CrystEngComm
_journal_page_first 61
_journal_paper_doi 10.1039/b809381d
_journal_volume 11
_journal_year 2009
_chemical_formula_sum 'C14 H8 Au2 Cd N6'
_chemical_formula_weight 766.60
_chemical_name_systematic
;
?
;
_space_group_IT_number 151
_symmetry_cell_setting hexagonal
_symmetry_space_group_name_Hall 'P 31 2 (0 0 4)'
_symmetry_space_group_name_H-M 'P 31 1 2'
_atom_sites_solution_hydrogens geom
_atom_sites_solution_primary direct
_atom_sites_solution_secondary difmap
_audit_creation_method SHELXL-97
_cell_angle_alpha 90.00
_cell_angle_beta 90.00
_cell_angle_gamma 120.00
_cell_formula_units_Z 3
_cell_length_a 8.9349(19)
_cell_length_b 8.9349(19)
_cell_length_c 19.992(4)
_cell_measurement_reflns_used 2538
_cell_measurement_temperature 294(2)
_cell_measurement_theta_max 24.43
_cell_measurement_theta_min 2.63
_cell_volume 1382.2(5)
_computing_cell_refinement 'Bruker SMART'
_computing_data_collection 'Bruker SMART'
_computing_data_reduction 'Bruker SAINT'
_computing_molecular_graphics 'Bruker SHELXTL'
_computing_publication_material 'Bruker SHELXTL'
_computing_structure_refinement 'SHELXL-97 (Sheldrick, 1997)'
_computing_structure_solution 'SHELXS-97 (Sheldrick, 1990)'
_diffrn_ambient_temperature 294(2)
_diffrn_measured_fraction_theta_full 0.994
_diffrn_measured_fraction_theta_max 0.994
_diffrn_measurement_device_type 'CCD area detector'
_diffrn_measurement_method 'phi and omega scans'
_diffrn_radiation_monochromator graphite
_diffrn_radiation_source 'fine-focus sealed tube'
_diffrn_radiation_type MoK\a
_diffrn_radiation_wavelength 0.71073
_diffrn_reflns_av_R_equivalents 0.0709
_diffrn_reflns_av_sigmaI/netI 0.0673
_diffrn_reflns_limit_h_max 10
_diffrn_reflns_limit_h_min -11
_diffrn_reflns_limit_k_max 10
_diffrn_reflns_limit_k_min -11
_diffrn_reflns_limit_l_max 25
_diffrn_reflns_limit_l_min -13
_diffrn_reflns_number 7751
_diffrn_reflns_theta_full 26.46
_diffrn_reflns_theta_max 26.46
_diffrn_reflns_theta_min 2.63
_exptl_absorpt_coefficient_mu 17.030
_exptl_absorpt_correction_T_max 0.1495
_exptl_absorpt_correction_T_min 0.0955
_exptl_absorpt_correction_type numerical
_exptl_absorpt_process_details 'Bruker SHELXTL'
_exptl_crystal_density_diffrn 2.763
_exptl_crystal_density_meas ?
_exptl_crystal_density_method 'not measured'
_exptl_crystal_F_000 1020
_exptl_crystal_size_max 0.26
_exptl_crystal_size_mid 0.22
_exptl_crystal_size_min 0.18
_refine_diff_density_max 0.485
_refine_diff_density_min -0.455
_refine_diff_density_rms 0.112
_refine_ls_abs_structure_details 'Flack H D (1983), Acta Cryst. A39, 876-881'
_refine_ls_abs_structure_Flack -0.014(10)
_refine_ls_extinction_coef 0.0096(3)
_refine_ls_extinction_expression Fc^*^=kFc[1+0.001xFc^2^\l^3^/sin(2\q)]^-1/4^
_refine_ls_extinction_method SHELXL
_refine_ls_goodness_of_fit_ref 0.968
_refine_ls_hydrogen_treatment constr
_refine_ls_matrix_type full
_refine_ls_number_parameters 106
_refine_ls_number_reflns 1901
_refine_ls_number_restraints 0
_refine_ls_restrained_S_all 0.968
_refine_ls_R_factor_all 0.0555
_refine_ls_R_factor_gt 0.0346
_refine_ls_shift/su_max 0.004
_refine_ls_shift/su_mean 0.001
_refine_ls_structure_factor_coef Fsqd
_refine_ls_weighting_details 'calc w=1/[\s^2^(Fo^2^)+(0.0196P)^2^+0.0000P] where P=(Fo^2^+2Fc^2^)/3'
_refine_ls_weighting_scheme calc
_refine_ls_wR_factor_gt 0.0589
_refine_ls_wR_factor_ref 0.0654
_reflns_number_gt 1482
_reflns_number_total 1901
_reflns_threshold_expression >2sigma(I)
_cod_data_source_file b809381d.txt
_cod_data_source_block 6
_cod_depositor_comments
;
The following automatic conversions were performed:

'_exptl_crystal_density_meas' value 'NONE' was changed to '?' - the
value is perceived as not measured.

Automatic conversion script
Id: cif_fix_values 3008 2015-01-20 13:52:24Z robertas 
;
_cod_original_sg_symbol_H-M P3112
_cod_database_code 7200181

loop_
_symmetry_equiv_pos_as_xyz
'x, y, z'
'-y, x-y, z+1/3'
'-x+y, -x, z+2/3'
'-y, -x, -z+2/3'
'x, x-y, -z'
'-x+y, y, -z+1/3'

loop_
_atom_site_label
_atom_site_type_symbol
_atom_site_fract_x
_atom_site_fract_y
_atom_site_fract_z
_atom_site_U_iso_or_equiv
_atom_site_adp_type
_atom_site_occupancy
_atom_site_symmetry_multiplicity
_atom_site_calc_flag
_atom_site_refinement_flags
_atom_site_disorder_assembly
_atom_site_disorder_group
Au1 Au 0.09822(5) 0.27635(6) 0.988544(19) 0.05673(19) Uani 1 1 d . . .
Cd1 Cd 0.63064(6) 0.36936(6) 0.8333 0.0327(2) Uani 1 2 d S . .
N1 N 0.8094(12) 0.5608(12) 0.9164(5) 0.058(2) Uani 1 1 d . . .
N2 N 0.3981(11) 0.3216(13) 0.8984(4) 0.058(3) Uani 1 1 d . . .
N3 N 0.6258(12) 0.1181(10) 0.8676(4) 0.045(2) Uani 1 1 d . . .
C1 C 0.9120(16) 0.6540(15) 0.9520(5) 0.056(3) Uani 1 1 d . . .
C2 C 0.2915(15) 0.3025(17) 0.9308(5) 0.052(3) Uani 1 1 d . . .
C3 C 0.4918(17) -0.0063(18) 0.9000(7) 0.073(4) Uani 1 1 d . . .
H3 H 0.3990 0.0093 0.9103 0.088 Uiso 1 1 calc R . .
C4 C 0.485(2) -0.157(2) 0.9190(7) 0.083(4) Uani 1 1 d . . .
H4 H 0.3888 -0.2429 0.9411 0.099 Uiso 1 1 calc R . .
C5 C 0.6226(18) -0.1778(17) 0.9048(5) 0.068(3) Uani 1 1 d . . .
H5 H 0.6212 -0.2793 0.9164 0.082 Uiso 1 1 calc R . .
C6 C 0.7625(16) -0.0474(15) 0.8731(5) 0.060(3) Uani 1 1 d . . .
H6 H 0.8599 -0.0571 0.8651 0.072 Uiso 1 1 calc R . .
C7 C 0.7598(12) 0.0983(13) 0.8529(4) 0.042(2) Uani 1 1 d . . .

loop_
_atom_site_aniso_label
_atom_site_aniso_U_11
_atom_site_aniso_U_22
_atom_site_aniso_U_33
_atom_site_aniso_U_23
_atom_site_aniso_U_13
_atom_site_aniso_U_12
Au1 0.0459(3) 0.0759(4) 0.0463(3) -0.0056(2) 0.01089(19) 0.0289(3)
Cd1 0.0338(4) 0.0338(4) 0.0351(5) -0.0022(3) -0.0022(3) 0.0204(4)
N1 0.055(6) 0.059(6) 0.060(6) -0.027(5) -0.019(5) 0.028(5)
N2 0.038(6) 0.079(8) 0.053(6) -0.001(5) 0.007(4) 0.027(5)
N3 0.048(5) 0.042(5) 0.057(5) 0.017(4) 0.018(4) 0.031(5)
C1 0.051(7) 0.066(8) 0.054(7) -0.024(6) -0.015(5) 0.030(6)
C2 0.049(7) 0.082(9) 0.034(5) 0.002(5) 0.009(5) 0.038(6)
C3 0.076(10) 0.079(10) 0.088(10) 0.035(8) 0.033(7) 0.056(9)
C4 0.100(12) 0.071(10) 0.092(10) 0.041(8) 0.037(8) 0.054(10)
C5 0.110(11) 0.051(7) 0.066(7) 0.001(6) 0.008(7) 0.058(8)
C6 0.073(9) 0.067(8) 0.060(7) 0.003(6) 0.001(6) 0.051(7)
C7 0.046(7) 0.050(6) 0.039(5) -0.002(4) -0.003(4) 0.032(6)

loop_
_atom_type_symbol
_atom_type_description
_atom_type_scat_dispersion_real
_atom_type_scat_dispersion_imag
_atom_type_scat_source
C C 0.0033 0.0016 'International Tables Vol C Tables 4.2.6.8 and 6.1.1.4'
H H 0.0000 0.0000 'International Tables Vol C Tables 4.2.6.8 and 6.1.1.4'
N N 0.0061 0.0033 'International Tables Vol C Tables 4.2.6.8 and 6.1.1.4'
Cd Cd -0.8075 1.2024 'International Tables Vol C Tables 4.2.6.8 and 6.1.1.4'
Au Au -2.0133 8.8022 'International Tables Vol C Tables 4.2.6.8 and 6.1.1.4'

loop_
_geom_angle_atom_site_label_1
_geom_angle_atom_site_label_2
_geom_angle_atom_site_label_3
_geom_angle
_geom_angle_site_symmetry_1
_geom_angle_site_symmetry_3
_geom_angle_publ_flag
C1 Au1 C2 177.8(5) 5_457 . ?
N2 Cd1 N2 103.2(5) 4_666 . ?
N2 Cd1 N3 160.4(3) 4_666 . ?
N2 Cd1 N3 94.3(3) . . ?
N2 Cd1 N3 94.3(3) 4_666 4_666 ?
N2 Cd1 N3 160.5(3) . 4_666 ?
N3 Cd1 N3 69.9(4) . 4_666 ?
N2 Cd1 N1 89.4(3) 4_666 . ?
N2 Cd1 N1 87.6(3) . . ?
N3 Cd1 N1 100.0(3) . . ?
N3 Cd1 N1 84.0(3) 4_666 . ?
N2 Cd1 N1 87.6(3) 4_666 4_666 ?
N2 Cd1 N1 89.4(3) . 4_666 ?
N3 Cd1 N1 84.0(3) . 4_666 ?
N3 Cd1 N1 100.0(3) 4_666 4_666 ?
N1 Cd1 N1 175.2(5) . 4_666 ?
C1 N1 Cd1 171.5(10) . . ?
C2 N2 Cd1 177.6(10) . . ?
C3 N3 C7 119.5(9) . . ?
C3 N3 Cd1 121.7(7) . . ?
C7 N3 Cd1 118.7(6) . . ?
N1 C1 Au1 177.7(12) . 5_667 ?
N2 C2 Au1 177.7(11) . . ?
N3 C3 C4 122.5(12) . . ?
N3 C3 H3 118.8 . . ?
C4 C3 H3 118.8 . . ?
C5 C4 C3 118.5(13) . . ?
C5 C4 H4 120.8 . . ?
C3 C4 H4 120.8 . . ?
C4 C5 C6 118.9(12) . . ?
C4 C5 H5 120.5 . . ?
C6 C5 H5 120.5 . . ?
C5 C6 C7 120.1(11) . . ?
C5 C6 H6 119.9 . . ?
C7 C6 H6 119.9 . . ?
N3 C7 C6 120.3(9) . . ?
N3 C7 C7 116.3(5) . 4_666 ?
C6 C7 C7 123.3(6) . 4_666 ?

loop_
_geom_bond_atom_site_label_1
_geom_bond_atom_site_label_2
_geom_bond_distance
_geom_bond_site_symmetry_2
_geom_bond_publ_flag
Au1 C1 1.983(11) 5_457 ?
Au1 C2 1.991(10) . ?
Cd1 N2 2.303(9) 4_666 ?
Cd1 N2 2.303(9) . ?
Cd1 N3 2.327(7) . ?
Cd1 N3 2.327(7) 4_666 ?
Cd1 N1 2.346(9) . ?
Cd1 N1 2.346(9) 4_666 ?
N1 C1 1.131(13) . ?
N2 C2 1.093(12) . ?
N3 C3 1.326(14) . ?
N3 C7 1.328(12) . ?
C1 Au1 1.983(11) 5_667 ?
C3 C4 1.371(17) . ?
C3 H3 0.9300 . ?
C4 C5 1.362(17) . ?
C4 H4 0.9300 . ?
C5 C6 1.366(16) . ?
C5 H5 0.9300 . ?
C6 C7 1.375(14) . ?
C6 H6 0.9300 . ?
C7 C7 1.489(19) 4_666 ?

loop_
_geom_torsion_atom_site_label_1
_geom_torsion_atom_site_label_2
_geom_torsion_atom_site_label_3
_geom_torsion_atom_site_label_4
_geom_torsion
_geom_torsion_site_symmetry_1
_geom_torsion_site_symmetry_2
_geom_torsion_site_symmetry_3
_geom_torsion_site_symmetry_4
_geom_torsion_publ_flag
N2 Cd1 N1 C1 -84(7) 4_666 . . . ?
N2 Cd1 N1 C1 173(7) . . . . ?
N3 Cd1 N1 C1 79(7) . . . . ?
N3 Cd1 N1 C1 10(7) 4_666 . . . ?
N1 Cd1 N1 C1 -136(7) 4_666 . . . ?
N2 Cd1 N2 C2 -92(25) 4_666 . . . ?
N3 Cd1 N2 C2 97(25) . . . . ?
N3 Cd1 N2 C2 62(25) 4_666 . . . ?
N1 Cd1 N2 C2 -3(25) . . . . ?
N1 Cd1 N2 C2 -179(100) 4_666 . . . ?
N2 Cd1 N3 C3 -140.3(11) 4_666 . . . ?
N2 Cd1 N3 C3 13.7(10) . . . . ?
N3 Cd1 N3 C3 -178.2(12) 4_666 . . . ?
N1 Cd1 N3 C3 102.0(10) . . . . ?
N1 Cd1 N3 C3 -75.3(10) 4_666 . . . ?
N2 Cd1 N3 C7 38.4(14) 4_666 . . . ?
N2 Cd1 N3 C7 -167.6(7) . . . . ?
N3 Cd1 N3 C7 0.5(5) 4_666 . . . ?
N1 Cd1 N3 C7 -79.3(8) . . . . ?
N1 Cd1 N3 C7 103.4(8) 4_666 . . . ?
Cd1 N1 C1 Au1 35(34) . . . 5_667 ?
Cd1 N2 C2 Au1 84(37) . . . . ?
C1 Au1 C2 N2 -68(32) 5_457 . . . ?
C7 N3 C3 C4 0(2) . . . . ?
Cd1 N3 C3 C4 178.3(11) . . . . ?
N3 C3 C4 C5 1(2) . . . . ?
C3 C4 C5 C6 1(2) . . . . ?
C4 C5 C6 C7 -3.4(18) . . . . ?
C3 N3 C7 C6 -2.2(16) . . . . ?
Cd1 N3 C7 C6 179.1(7) . . . . ?
C3 N3 C7 C7 177.4(12) . . . 4_666 ?
Cd1 N3 C7 C7 -1.3(13) . . . 4_666 ?
C5 C6 C7 N3 4.1(16) . . . . ?
C5 C6 C7 C7 -175.4(12) . . . 4_666 ?
